data_7025789
loop_
_publ_author_name
'Copolovici, Dana'
'Bojan, Vilma R.'
'Ra\,t, Ciprian I'
'Silvestru, Anca'
'Breunig, Hans J.'
'Silvestru, Cristian'

_publ_section_title
;
 New chiral organoantimony(III) compounds containing intramolecular N
 --&gt; Sb interactions--solution behaviour and solid state structures.
;
_journal_issue 28
_journal_name_full 'Dalton transactions (Cambridge, England : 2003)'
_journal_page_first 6410
_journal_page_last 6418
_journal_paper_doi 10.1039/c003318a
_journal_volume 39
_journal_year 2010
_chemical_formula_moiety 'C21 H22 N Sb'
_chemical_formula_sum 'C21 H22 N Sb'
_chemical_formula_weight 410.15
_chemical_name_systematic
;
?
;
_space_group_IT_number 14
_symmetry_cell_setting monoclinic
_symmetry_space_group_name_Hall '-P 2ybc'
_symmetry_space_group_name_H-M 'P 1 21/c 1'
_atom_sites_solution_hydrogens geom
_atom_sites_solution_primary direct
_atom_sites_solution_secondary difmap
_audit_creation_method SHELXL-97
_cell_angle_alpha 90.00
_cell_angle_beta 95.200(6)
_cell_angle_gamma 90.00
_cell_formula_units_Z 4
_cell_length_a 8.452(3)
_cell_length_b 35.081(12)
_cell_length_c 6.335(2)
_cell_measurement_reflns_used 5271
_cell_measurement_temperature 297(2)
_cell_measurement_theta_max 24.48
_cell_measurement_theta_min 2.32
_cell_volume 1870.6(11)
_computing_cell_refinement 'Bruker SMART'
_computing_data_collection 'Bruker SMART'
_computing_data_reduction 'Bruker SAINT'
_computing_molecular_graphics 'Bruker SHELXTL'
_computing_publication_material 'Bruker SHELXTL'
_computing_structure_refinement 'Bruker SHELXTL'
_computing_structure_solution 'Bruker SHELXTL'
_diffrn_ambient_temperature 297(2)
_diffrn_measured_fraction_theta_full 0.999
_diffrn_measured_fraction_theta_max 0.999
_diffrn_measurement_device_type 'CCD area detector'
_diffrn_measurement_method 'phi and omega scans'
_diffrn_radiation_monochromator graphite
_diffrn_radiation_source 'fine-focus sealed tube'
_diffrn_radiation_type MoK\a
_diffrn_radiation_wavelength 0.71073
_diffrn_reflns_av_R_equivalents 0.0298
_diffrn_reflns_av_sigmaI/netI 0.0271
_diffrn_reflns_limit_h_max 10
_diffrn_reflns_limit_h_min -10
_diffrn_reflns_limit_k_max 43
_diffrn_reflns_limit_k_min -43
_diffrn_reflns_limit_l_max 7
_diffrn_reflns_limit_l_min -7
_diffrn_reflns_number 14969
_diffrn_reflns_theta_full 26.37
_diffrn_reflns_theta_max 26.37
_diffrn_reflns_theta_min 2.32
_exptl_absorpt_coefficient_mu 1.474
_exptl_absorpt_correction_T_max 0.8546
_exptl_absorpt_correction_T_min 0.5832
_exptl_absorpt_correction_type multi-scan
_exptl_absorpt_process_details 'Bruker, 2001.'
_exptl_crystal_colour colourless
_exptl_crystal_density_diffrn 1.456
_exptl_crystal_density_method 'not measured'
_exptl_crystal_description block
_exptl_crystal_F_000 824
_exptl_crystal_size_max 0.41
_exptl_crystal_size_mid 0.25
_exptl_crystal_size_min 0.11
_refine_diff_density_max 0.840
_refine_diff_density_min -0.732
_refine_diff_density_rms 0.075
_refine_ls_extinction_method none
_refine_ls_goodness_of_fit_ref 1.157
_refine_ls_hydrogen_treatment constr
_refine_ls_matrix_type full
_refine_ls_number_parameters 210
_refine_ls_number_reflns 3817
_refine_ls_number_restraints 0
_refine_ls_restrained_S_all 1.157
_refine_ls_R_factor_all 0.0469
_refine_ls_R_factor_gt 0.0421
_refine_ls_shift/su_max 0.001
_refine_ls_shift/su_mean 0.000
_refine_ls_structure_factor_coef Fsqd
_refine_ls_weighting_details 'calc w=1/[\s^2^(Fo^2^)+(0.0358P)^2^+2.1183P] where P=(Fo^2^+2Fc^2^)/3'
_refine_ls_weighting_scheme calc
_refine_ls_wR_factor_gt 0.0914
_refine_ls_wR_factor_ref 0.0936
_reflns_number_gt 3516
_reflns_number_total 3817
_reflns_threshold_expression >2sigma(I)
_cod_data_source_file c003318a.txt
_cod_data_source_block 78richy
_cod_depositor_comments
;
The following automatic conversions were performed:

'_symmetry_cell_setting' value 'Monoclinic' changed to 'monoclinic'
according to /home/saulius/struct/CIF-dictionaries/cif_core.dic
dictionary named 'cif_core.dic' version 2.4.2 from 2011-04-26.

Automatic conversion script
Id: cif_fix_values 1891 2012-01-12 08:04:46Z andrius 
;
_cod_original_cell_volume 1870.7(11)
_cod_original_sg_symbol_Hall '-P 2ybc '
_cod_original_sg_symbol_H-M 'P2(1)/c '
_cod_database_code 7025789

loop_
_symmetry_equiv_pos_as_xyz
'x, y, z'
'-x, y+1/2, -z+1/2'
'-x, -y, -z'
'x, -y-1/2, z-1/2'

loop_
_atom_site_label
_atom_site_type_symbol
_atom_site_fract_x
_atom_site_fract_y
_atom_site_fract_z
_atom_site_U_iso_or_equiv
_atom_site_adp_type
_atom_site_occupancy
_atom_site_symmetry_multiplicity
_atom_site_calc_flag
_atom_site_refinement_flags
Sb1 Sb 0.85059(3) 0.119059(7) -0.03897(4) 0.04402(11) Uani 1 1 d .
N1 N 0.6151(4) 0.07662(10) 0.1538(6) 0.0582(9) Uani 1 1 d .
C1 C 0.7336(4) 0.15516(10) 0.1766(6) 0.0416(8) Uani 1 1 d .
C6 C 0.7595(5) 0.19388(11) 0.1810(7) 0.0502(9) Uani 1 1 d .
H6 H 0.8330 0.2041 0.0962 0.060 Uiso 1 1 calc R
C5 C 0.6796(6) 0.21810(13) 0.3076(7) 0.0592(11) Uani 1 1 d .
H5 H 0.7008 0.2441 0.3093 0.071 Uiso 1 1 calc R
C4 C 0.5696(6) 0.20340(14) 0.4297(8) 0.0639(12) Uani 1 1 d .
H4 H 0.5119 0.2196 0.5103 0.077 Uiso 1 1 calc R
C3 C 0.5442(6) 0.16506(15) 0.4337(8) 0.0689(13) Uani 1 1 d .
H3 H 0.4716 0.1552 0.5211 0.083 Uiso 1 1 calc R
C2 C 0.6243(5) 0.14068(13) 0.3105(8) 0.0577(11) Uani 1 1 d .
C7 C 0.6060(7) 0.09757(16) 0.3424(9) 0.0764(14) Uani 1 1 d .
H7A H 0.6887 0.0889 0.4475 0.092 Uiso 1 1 calc R
H7B H 0.5043 0.0926 0.3969 0.092 Uiso 1 1 calc R
C8 C 0.6295(8) 0.03659(15) 0.1778(13) 0.104(2) Uani 1 1 d .
H8A H 0.7228 0.0308 0.2702 0.157 Uiso 1 1 calc R
H8B H 0.6381 0.0251 0.0418 0.157 Uiso 1 1 calc R
H8C H 0.5375 0.0268 0.2377 0.157 Uiso 1 1 calc R
C9 C 0.4719(7) 0.08379(19) 0.0006(11) 0.0935(19) Uani 1 1 d .
H9A H 0.4831 0.0703 -0.1289 0.140 Uiso 1 1 calc R
H9B H 0.4628 0.1106 -0.0283 0.140 Uiso 1 1 calc R
H9C H 0.3783 0.0751 0.0612 0.140 Uiso 1 1 calc R
C10 C 1.0022(4) 0.08868(11) 0.1950(6) 0.0445(9) Uani 1 1 d .
C11 C 1.0526(5) 0.10439(13) 0.3892(7) 0.0565(10) Uani 1 1 d .
H11 H 1.0233 0.1292 0.4191 0.068 Uiso 1 1 calc R
C12 C 1.1454(5) 0.08411(16) 0.5396(7) 0.0681(13) Uani 1 1 d .
H12 H 1.1806 0.0955 0.6679 0.082 Uiso 1 1 calc R
C13 C 1.1862(6) 0.04697(16) 0.5002(9) 0.0760(15) Uani 1 1 d .
H13 H 1.2460 0.0328 0.6029 0.091 Uiso 1 1 calc R
C14 C 1.1375(6) 0.03108(14) 0.3073(10) 0.0757(15) Uani 1 1 d .
H14 H 1.1662 0.0061 0.2787 0.091 Uiso 1 1 calc R
C15 C 1.0462(5) 0.05169(12) 0.1547(8) 0.0586(11) Uani 1 1 d .
H15 H 1.0143 0.0405 0.0245 0.070 Uiso 1 1 calc R
C16 C 1.0241(4) 0.16196(11) -0.1072(6) 0.0441(9) Uani 1 1 d .
C17 C 0.9817(5) 0.18634(13) -0.2738(7) 0.0558(10) Uani 1 1 d .
H17 H 0.8820 0.1838 -0.3475 0.067 Uiso 1 1 calc R
C18 C 1.0828(6) 0.21431(13) -0.3340(7) 0.0621(12) Uani 1 1 d .
H18 H 1.0505 0.2306 -0.4457 0.075 Uiso 1 1 calc R
C19 C 1.2305(6) 0.21813(14) -0.2295(8) 0.0633(12) Uani 1 1 d .
H19 H 1.2990 0.2371 -0.2692 0.076 Uiso 1 1 calc R
C20 C 1.2770(5) 0.19405(14) -0.0668(8) 0.0650(12) Uani 1 1 d .
H20 H 1.3782 0.1963 0.0031 0.078 Uiso 1 1 calc R
C21 C 1.1751(5) 0.16632(13) -0.0050(7) 0.0566(11) Uani 1 1 d .
H21 H 1.2082 0.1503 0.1072 0.068 Uiso 1 1 calc R

loop_
_atom_site_aniso_label
_atom_site_aniso_U_11
_atom_site_aniso_U_22
_atom_site_aniso_U_33
_atom_site_aniso_U_23
_atom_site_aniso_U_13
_atom_site_aniso_U_12
Sb1 0.04397(16) 0.04519(17) 0.04201(16) -0.00417(11) -0.00091(11) -0.00201(11)
N1 0.054(2) 0.049(2) 0.071(2) -0.0047(18) 0.0035(18) -0.0119(17)
C1 0.0407(19) 0.043(2) 0.040(2) -0.0021(16) -0.0029(15) 0.0051(16)
C6 0.053(2) 0.046(2) 0.052(2) 0.0016(18) 0.0039(18) -0.0010(18)
C5 0.064(3) 0.047(2) 0.064(3) -0.008(2) -0.004(2) 0.009(2)
C4 0.056(3) 0.067(3) 0.068(3) -0.015(2) 0.003(2) 0.016(2)
C3 0.055(3) 0.079(3) 0.076(3) 0.001(3) 0.021(2) 0.000(2)
C2 0.053(2) 0.051(2) 0.070(3) -0.001(2) 0.008(2) -0.003(2)
C7 0.075(3) 0.082(4) 0.074(3) 0.004(3) 0.018(3) -0.020(3)
C8 0.089(4) 0.055(3) 0.174(7) 0.001(4) 0.036(4) -0.016(3)
C9 0.066(3) 0.105(5) 0.105(5) -0.002(4) -0.012(3) -0.020(3)
C10 0.0396(19) 0.043(2) 0.052(2) 0.0003(17) 0.0073(16) 0.0052(16)
C11 0.060(3) 0.056(2) 0.052(2) -0.002(2) 0.001(2) 0.015(2)
C12 0.061(3) 0.090(4) 0.052(3) 0.004(2) -0.002(2) 0.016(3)
C13 0.068(3) 0.075(3) 0.084(4) 0.026(3) 0.000(3) 0.016(3)
C14 0.068(3) 0.045(3) 0.114(5) 0.009(3) 0.006(3) 0.016(2)
C15 0.053(2) 0.046(2) 0.076(3) -0.007(2) 0.003(2) 0.0023(19)
C16 0.041(2) 0.047(2) 0.045(2) -0.0050(17) 0.0064(16) 0.0015(16)
C17 0.053(2) 0.065(3) 0.049(2) 0.002(2) 0.0046(19) -0.001(2)
C18 0.071(3) 0.063(3) 0.055(3) 0.012(2) 0.015(2) -0.001(2)
C19 0.058(3) 0.060(3) 0.075(3) -0.001(2) 0.025(2) -0.007(2)
C20 0.045(2) 0.070(3) 0.080(3) -0.004(3) 0.007(2) -0.008(2)
C21 0.049(2) 0.060(3) 0.060(3) 0.006(2) -0.0011(19) 0.005(2)

loop_
_atom_type_symbol
_atom_type_description
_atom_type_scat_dispersion_real
_atom_type_scat_dispersion_imag
_atom_type_scat_source
C C 0.0033 0.0016 'International Tables Vol C Tables 4.2.6.8 and 6.1.1.4'
H H 0.0000 0.0000 'International Tables Vol C Tables 4.2.6.8 and 6.1.1.4'
N N 0.0061 0.0033 'International Tables Vol C Tables 4.2.6.8 and 6.1.1.4'
Sb Sb -0.5866 1.5461 'International Tables Vol C Tables 4.2.6.8 and 6.1.1.4'

loop_
_geom_angle_atom_site_label_1
_geom_angle_atom_site_label_2
_geom_angle_atom_site_label_3
_geom_angle
C10 Sb1 C1 97.62(14)
C10 Sb1 C16 96.29(15)
C1 Sb1 C16 94.33(14)
C7 N1 C8 115.9(5)
C7 N1 C9 110.9(4)
C8 N1 C9 107.0(5)
C6 C1 C2 117.2(4)
C6 C1 Sb1 120.6(3)
C2 C1 Sb1 122.2(3)
C1 C6 C5 122.2(4)
C1 C6 H6 118.9
C5 C6 H6 118.9
C4 C5 C6 119.3(4)
C4 C5 H5 120.3
C6 C5 H5 120.3
C3 C4 C5 120.0(4)
C3 C4 H4 120.0
C5 C4 H4 120.0
C4 C3 C2 121.1(5)
C4 C3 H3 119.5
C2 C3 H3 119.5
C3 C2 C1 120.1(4)
C3 C2 C7 118.5(4)
C1 C2 C7 121.0(4)
N1 C7 C2 112.8(4)
N1 C7 H7A 109.0
C2 C7 H7A 109.0
N1 C7 H7B 109.0
C2 C7 H7B 109.0
H7A C7 H7B 107.8
N1 C8 H8A 109.5
N1 C8 H8B 109.5
H8A C8 H8B 109.5
N1 C8 H8C 109.5
H8A C8 H8C 109.5
H8B C8 H8C 109.5
N1 C9 H9A 109.5
N1 C9 H9B 109.5
H9A C9 H9B 109.5
N1 C9 H9C 109.5
H9A C9 H9C 109.5
H9B C9 H9C 109.5
C15 C10 C11 118.3(4)
C15 C10 Sb1 119.5(3)
C11 C10 Sb1 122.2(3)
C12 C11 C10 121.4(4)
C12 C11 H11 119.3
C10 C11 H11 119.3
C13 C12 C11 120.0(5)
C13 C12 H12 120.0
C11 C12 H12 120.0
C14 C13 C12 119.1(4)
C14 C13 H13 120.5
C12 C13 H13 120.5
C13 C14 C15 120.9(5)
C13 C14 H14 119.6
C15 C14 H14 119.6
C10 C15 C14 120.3(5)
C10 C15 H15 119.9
C14 C15 H15 119.9
C17 C16 C21 116.9(4)
C17 C16 Sb1 116.6(3)
C21 C16 Sb1 126.4(3)
C18 C17 C16 121.9(4)
C18 C17 H17 119.0
C16 C17 H17 119.0
C19 C18 C17 119.9(4)
C19 C18 H18 120.1
C17 C18 H18 120.1
C20 C19 C18 119.6(4)
C20 C19 H19 120.2
C18 C19 H19 120.2
C19 C20 C21 120.5(4)
C19 C20 H20 119.8
C21 C20 H20 119.8
C20 C21 C16 121.2(4)
C20 C21 H21 119.4
C16 C21 H21 119.4

loop_
_geom_bond_atom_site_label_1
_geom_bond_atom_site_label_2
_geom_bond_distance
Sb1 C10 2.152(4)
Sb1 C1 2.166(4)
Sb1 C16 2.172(4)
N1 C7 1.411(6)
N1 C8 1.417(6)
N1 C9 1.502(6)
C1 C6 1.376(5)
C1 C2 1.405(6)
C6 C5 1.385(6)
C6 H6 0.9300
C5 C4 1.363(7)
C5 H5 0.9300
C4 C3 1.363(7)
C4 H4 0.9300
C3 C2 1.376(6)
C3 H3 0.9300
C2 C7 1.535(7)
C7 H7A 0.9700
C7 H7B 0.9700
C8 H8A 0.9600
C8 H8B 0.9600
C8 H8C 0.9600
C9 H9A 0.9600
C9 H9B 0.9600
C9 H9C 0.9600
C10 C15 1.380(5)
C10 C11 1.380(6)
C11 C12 1.376(6)
C11 H11 0.9300
C12 C13 1.376(7)
C12 H12 0.9300
C13 C14 1.372(8)
C13 H13 0.9300
C14 C15 1.385(7)
C14 H14 0.9300
C15 H15 0.9300
C16 C17 1.380(6)
C16 C21 1.386(5)
C17 C18 1.377(6)
C17 H17 0.9300
C18 C19 1.366(7)
C18 H18 0.9300
C19 C20 1.363(7)
C19 H19 0.9300
C20 C21 1.379(6)
C20 H20 0.9300
C21 H21 0.9300

loop_
_geom_torsion_atom_site_label_1
_geom_torsion_atom_site_label_2
_geom_torsion_atom_site_label_3
_geom_torsion_atom_site_label_4
_geom_torsion
C10 Sb1 C1 C6 112.3(3)
C16 Sb1 C1 C6 15.4(3)
C10 Sb1 C1 C2 -70.4(3)
C16 Sb1 C1 C2 -167.3(3)
C2 C1 C6 C5 -1.4(6)
Sb1 C1 C6 C5 176.1(3)
C1 C6 C5 C4 -1.1(7)
C6 C5 C4 C3 2.9(7)
C5 C4 C3 C2 -2.2(8)
C4 C3 C2 C1 -0.4(8)
C4 C3 C2 C7 172.5(5)
C6 C1 C2 C3 2.1(6)
Sb1 C1 C2 C3 -175.3(4)
C6 C1 C2 C7 -170.6(4)
Sb1 C1 C2 C7 12.0(6)
C8 N1 C7 C2 168.5(4)
C9 N1 C7 C2 -69.3(5)
C3 C2 C7 N1 147.9(5)
C1 C2 C7 N1 -39.2(6)
C1 Sb1 C10 C15 150.0(3)
C16 Sb1 C10 C15 -114.8(3)
C1 Sb1 C10 C11 -27.4(4)
C16 Sb1 C10 C11 67.8(4)
C15 C10 C11 C12 0.5(7)
Sb1 C10 C11 C12 177.9(4)
C10 C11 C12 C13 -1.8(8)
C11 C12 C13 C14 2.1(8)
C12 C13 C14 C15 -1.1(8)
C11 C10 C15 C14 0.5(7)
Sb1 C10 C15 C14 -177.0(4)
C13 C14 C15 C10 -0.2(8)
C10 Sb1 C16 C17 172.8(3)
C1 Sb1 C16 C17 -89.0(3)
C10 Sb1 C16 C21 -4.6(4)
C1 Sb1 C16 C21 93.5(4)
C21 C16 C17 C18 -1.3(6)
Sb1 C16 C17 C18 -179.0(3)
C16 C17 C18 C19 0.9(7)
C17 C18 C19 C20 0.3(7)
C18 C19 C20 C21 -1.1(7)
C19 C20 C21 C16 0.6(7)
C17 C16 C21 C20 0.5(6)
Sb1 C16 C21 C20 178.0(3)
